data_2203904
loop_
_publ_author_name
'Shi, Hai-Jian'
'Li, Yi-Zhi'
'Hu, Yue-Fei'
'Hu, Hong-Wen'

_publ_section_title
(3a<i>S</i>,4<i>S</i>,5<i>R</i>,7a<i>S</i>,1'<i>R</i>,2a'<i>S</i>,6'<i>S</i>,6a'<i>S</i>)-5-(2',5'-Dioxo-2a'-methyl-6',6a'-epoxyperhydroinden-1'-yl)-3a,4-epoxy-5-hydroxy-7a-methylperhydro-1<i>H</i>-inden-1-one
_journal_issue 7
_journal_name_full 'Acta Crystallographica Section E'
_journal_page_first o1275
_journal_page_last o1276
_journal_paper_doi 10.1107/S1600536804014849
_journal_volume 60
_journal_year 2004
_chemical_formula_iupac 'C20 H24 O6'
_chemical_formula_moiety 'C20 H24 O6'
_chemical_formula_sum 'C20 H24 O6'
_chemical_formula_weight 360.39
_chemical_melting_point 455.2(10)
_chemical_name_systematic
;
(3aS,4S,5R,7aS,1'R,2a'S,6'S,6a'S)-5-(2',5'-dioxo-2a'-methyl-6',
6a'-epoxylperhydroinden-1'-yl)-3a,4-epoxy-5-hydroxy-7a-methyl-
perhydro-1H-inden-1-one
;
_space_group_IT_number 19
_symmetry_cell_setting orthorhombic
_symmetry_space_group_name_Hall 'P 2ac 2ab'
_symmetry_space_group_name_H-M 'P 21 21 21'
_atom_sites_solution_hydrogens geom
_atom_sites_solution_primary direct
_atom_sites_solution_secondary difmap
_cell_angle_alpha 90.00
_cell_angle_beta 90.00
_cell_angle_gamma 90.00
_cell_formula_units_Z 4
_cell_length_a 6.8847(12)
_cell_length_b 9.4841(17)
_cell_length_c 26.480(5)
_cell_measurement_reflns_used 685
_cell_measurement_temperature 293(2)
_cell_measurement_theta_max 19.25
_cell_measurement_theta_min 2.64
_cell_volume 1729.0(5)
_computing_cell_refinement SMART
_computing_data_collection 'SMART (Bruker, 2000)'
_computing_data_reduction 'SAINT (Bruker, 2000)'
_computing_molecular_graphics SHELXTL
_computing_publication_material 'SHELXTL and MERCURY (Version 1.2.1; Bruno et al., 2002)'
_computing_structure_refinement SHELXTL
_computing_structure_solution 'SHELXTL (Bruker, 2000)'
_diffrn_ambient_temperature 293(2)
_diffrn_measured_fraction_theta_full 0.999
_diffrn_measured_fraction_theta_max 0.999
_diffrn_measurement_device_type 'Bruker SMART APEX CCD area-detector'
_diffrn_measurement_method '\f and \w'
_diffrn_radiation_monochromator graphite
_diffrn_radiation_source 'sealed tube'
_diffrn_radiation_type MoK\a
_diffrn_radiation_wavelength 0.71073
_diffrn_reflns_av_R_equivalents 0.0964
_diffrn_reflns_av_sigmaI/netI 0.0719
_diffrn_reflns_limit_h_max 8
_diffrn_reflns_limit_h_min -8
_diffrn_reflns_limit_k_max 6
_diffrn_reflns_limit_k_min -11
_diffrn_reflns_limit_l_max 31
_diffrn_reflns_limit_l_min -32
_diffrn_reflns_number 9425
_diffrn_reflns_theta_full 25.99
_diffrn_reflns_theta_max 25.99
_diffrn_reflns_theta_min 2.28
_diffrn_standards_decay_% 0
_diffrn_standards_number 0
_exptl_absorpt_coefficient_mu 0.102
_exptl_absorpt_correction_T_max 0.97
_exptl_absorpt_correction_T_min 0.96
_exptl_absorpt_correction_type multi-scan
_exptl_absorpt_process_details '(SADABS; Bruker, 2000)'
_exptl_crystal_colour white
_exptl_crystal_density_diffrn 1.384
_exptl_crystal_density_method 'not measured'
_exptl_crystal_description prism
_exptl_crystal_F_000 768
_exptl_crystal_size_max 0.32
_exptl_crystal_size_mid 0.23
_exptl_crystal_size_min 0.20
_refine_diff_density_max 0.455
_refine_diff_density_min -0.553
_refine_ls_extinction_method none
_refine_ls_goodness_of_fit_ref 1.059
_refine_ls_hydrogen_treatment constr
_refine_ls_matrix_type full
_refine_ls_number_parameters 239
_refine_ls_number_reflns 1989
_refine_ls_number_restraints 0
_refine_ls_restrained_S_all 1.059
_refine_ls_R_factor_all 0.0828
_refine_ls_R_factor_gt 0.0596
_refine_ls_shift/su_max 0.000
_refine_ls_shift/su_mean 0.000
_refine_ls_structure_factor_coef Fsqd
_refine_ls_weighting_details 'calc w = 1/[\s^2^(Fo^2^)+(0.07P)^2^] where P = (Fo^2^+2Fc^2^)/3'
_refine_ls_weighting_scheme calc
_refine_ls_wR_factor_gt 0.1321
_refine_ls_wR_factor_ref 0.1411
_reflns_number_gt 1455
_reflns_number_total 1989
_reflns_threshold_expression I>2\s(I)
_cod_data_source_file hg6055.cif
_cod_data_source_block 3
_cod_depositor_comments
;
The following automatic conversions were performed:
'_symmetry_cell_setting' value 'Orthorhombic' changed to 'orthorhombic'
according to '/home/saulius/struct/CIF-dictionaries/cif_core.dic'
dictionary named 'cif_core.dic' version 2.4.1 from 2010-06-29.

Automatic conversion script
Id: cif_fix_enum 1527 2010-12-29 10:47:43Z saulius 

The following automatic conversions were performed:

'_chemical_melting_point' value '454.2-456.2 K' was changed to
'455.2(10)' - the average value was taken and precision was
estimated.

Automatic conversion script
Id: cif_fix_values 1646 2011-03-28 12:23:43Z adriana 

The following automatic conversions were performed:

'_chemical_melting_point' value '454.2-456.2 K' was changed to
'455.2(10)' - the average value was taken and precision was
estimated.

'_symmetry_cell_setting' value 'Orthorhombic' changed to
'orthorhombic' according to
/home/saulius/struct/CIF-dictionaries/cif_core.dic dictionary named
'cif_core.dic' version 2.4.1 from 2010-06-29.

Automatic conversion script
Id: cif_fix_values 1715 2011-07-08 13:25:40Z adriana 
;
_cod_database_code 2203904
_cod_database_fobs_code 2203904

loop_
_symmetry_equiv_pos_as_xyz
'x, y, z'
'-x+1/2, -y, z+1/2'
'-x, y+1/2, -z+1/2'
'x+1/2, -y+1/2, -z'

loop_
_atom_site_label
_atom_site_fract_x
_atom_site_fract_y
_atom_site_fract_z
_atom_site_U_iso_or_equiv
_atom_site_adp_type
_atom_site_calc_flag
_atom_site_refinement_flags
_atom_site_occupancy
_atom_site_type_symbol
C1 0.4547(6) 0.4983(4) 0.06840(15) 0.0366(10) Uani d . 1 C
C2 0.6051(6) 0.5380(5) 0.03234(16) 0.0459(12) Uani d . 1 C
H2 0.7389 0.5089 0.0395 0.055 Uiso calc R 1 H
C3 0.5460(7) 0.5519(5) -0.02134(16) 0.0426(11) Uani d . 1 C
C4 0.3370(7) 0.5829(6) -0.03317(17) 0.0565(14) Uani d . 1 C
H4A 0.2923 0.5137 -0.0575 0.068 Uiso calc R 1 H
H4B 0.3307 0.6745 -0.0494 0.068 Uiso calc R 1 H
C5 0.1935(7) 0.5833(6) 0.01169(16) 0.0505(13) Uani d . 1 C
H5A 0.1918 0.6762 0.0270 0.061 Uiso calc R 1 H
H5B 0.0637 0.5631 -0.0006 0.061 Uiso calc R 1 H
C6 0.2496(5) 0.4753(5) 0.05093(14) 0.0338(10) Uani d . 1 C
C7 0.1408(6) 0.4850(5) 0.10001(15) 0.0382(11) Uani d . 1 C
C8 0.2792(5) 0.4670(5) 0.14375(14) 0.0324(10) Uani d . 1 C
H8 0.2921 0.5593 0.1600 0.039 Uiso calc R 1 H
C9 0.4759(6) 0.4331(5) 0.11928(15) 0.0413(11) Uani d . 1 C
H9A 0.5823 0.4753 0.1380 0.050 Uiso calc R 1 H
H9B 0.4967 0.3322 0.1169 0.050 Uiso calc R 1 H
C10 0.2135(6) 0.3624(4) 0.18485(15) 0.0314(10) Uani d . 1 C
C11 0.0357(6) 0.4139(4) 0.21360(14) 0.0342(10) Uani d . 1 C
H11A -0.0483 0.4640 0.1903 0.041 Uiso calc R 1 H
H11B -0.0355 0.3325 0.2258 0.041 Uiso calc R 1 H
C12 0.0793(6) 0.5101(5) 0.25819(14) 0.0362(10) Uani d . 1 C
H12A 0.1460 0.5938 0.2463 0.043 Uiso calc R 1 H
H12B -0.0416 0.5394 0.2738 0.043 Uiso calc R 1 H
C13 0.2042(6) 0.4357(4) 0.29694(14) 0.0314(10) Uani d . 1 C
C14 0.3823(6) 0.3749(4) 0.27282(15) 0.0326(10) Uani d . 1 C
C15 0.3879(6) 0.3392(5) 0.21972(16) 0.0366(10) Uani d . 1 C
H15 0.4787 0.2646 0.2099 0.044 Uiso calc R 1 H
C16 0.5179(6) 0.3354(5) 0.31490(16) 0.0444(12) Uani d . 1 C
H16A 0.6513 0.3300 0.3033 0.053 Uiso calc R 1 H
H16B 0.4815 0.2462 0.3301 0.053 Uiso calc R 1 H
C17 0.4888(6) 0.4584(5) 0.35165(15) 0.0446(11) Uani d . 1 C
H17A 0.4862 0.4247 0.3862 0.054 Uiso calc R 1 H
H17B 0.5933 0.5264 0.3483 0.054 Uiso calc R 1 H
C18 0.2968(6) 0.5248(5) 0.33784(14) 0.0376(10) Uani d . 1 C
C19 0.2259(8) 0.3238(6) 0.0317(2) 0.0658(16) Uani d . 1 C
H19A 0.0911 0.3051 0.0254 0.099 Uiso calc R 1 H
H19B 0.2738 0.2592 0.0567 0.099 Uiso calc R 1 H
H19C 0.2982 0.3123 0.0010 0.099 Uiso calc R 1 H
C20 0.0892(7) 0.3213(5) 0.32566(16) 0.0435(12) Uani d . 1 C
H20A 0.0486 0.2493 0.3025 0.065 Uiso calc R 1 H
H20B -0.0229 0.3630 0.3412 0.065 Uiso calc R 1 H
H20C 0.1704 0.2803 0.3512 0.065 Uiso calc R 1 H
O1 0.5190(5) 0.6429(3) 0.06442(11) 0.0515(9) Uani d . 1 O
O2 0.6623(5) 0.5347(4) -0.05437(12) 0.0670(11) Uani d . 1 O
O3 -0.0302(4) 0.5057(4) 0.10339(11) 0.0536(9) Uani d . 1 O
O4 0.1793(4) 0.2289(3) 0.16204(11) 0.0426(8) Uani d . 1 O
H4 0.0666 0.2248 0.1522 0.064 Uiso calc R 1 H
O5 0.4722(4) 0.4685(3) 0.23673(9) 0.0345(7) Uani d . 1 O
O6 0.2301(5) 0.6311(3) 0.35592(12) 0.0512(9) Uani d . 1 O

loop_
_atom_site_aniso_label
_atom_site_aniso_U_11
_atom_site_aniso_U_22
_atom_site_aniso_U_33
_atom_site_aniso_U_12
_atom_site_aniso_U_13
_atom_site_aniso_U_23
C1 0.033(2) 0.037(3) 0.039(2) 0.001(2) 0.0008(19) 0.002(2)
C2 0.033(2) 0.057(3) 0.047(3) 0.003(2) 0.002(2) 0.005(3)
C3 0.047(3) 0.039(3) 0.042(2) -0.004(2) 0.005(2) 0.002(2)
C4 0.050(3) 0.076(4) 0.044(3) 0.000(3) -0.003(2) 0.007(3)
C5 0.040(3) 0.070(3) 0.041(3) 0.009(3) 0.002(2) 0.008(3)
C6 0.028(2) 0.039(2) 0.035(2) 0.000(2) -0.0017(19) -0.002(2)
C7 0.030(2) 0.044(3) 0.042(2) 0.001(2) -0.001(2) 0.005(2)
C8 0.030(2) 0.032(2) 0.035(2) 0.001(2) 0.0000(18) -0.003(2)
C9 0.031(2) 0.049(3) 0.044(2) 0.000(2) 0.002(2) 0.010(2)
C10 0.031(2) 0.029(2) 0.034(2) -0.0017(19) -0.0004(19) -0.0042(19)
C11 0.035(2) 0.034(2) 0.035(2) 0.000(2) -0.0010(19) 0.0038(19)
C12 0.033(2) 0.036(2) 0.039(2) 0.002(2) 0.0006(19) -0.003(2)
C13 0.031(2) 0.030(2) 0.033(2) -0.0005(19) -0.0019(18) 0.0011(19)
C14 0.034(2) 0.030(2) 0.034(2) -0.003(2) 0.0002(18) 0.007(2)
C15 0.034(2) 0.032(2) 0.043(2) 0.003(2) 0.002(2) 0.003(2)
C16 0.039(3) 0.048(3) 0.046(3) 0.011(2) -0.004(2) 0.003(2)
C17 0.039(3) 0.050(3) 0.045(2) -0.005(2) -0.006(2) 0.008(2)
C18 0.040(2) 0.036(2) 0.037(2) -0.011(2) 0.002(2) 0.005(2)
C19 0.060(3) 0.062(4) 0.075(4) -0.015(3) 0.004(3) -0.020(3)
C20 0.043(3) 0.044(3) 0.044(3) -0.010(2) -0.003(2) 0.004(2)
O1 0.062(2) 0.0474(18) 0.0452(18) -0.0180(18) 0.0018(16) 0.0012(16)
O2 0.064(2) 0.085(3) 0.0516(19) 0.008(2) 0.0189(19) 0.003(2)
O3 0.0321(17) 0.078(3) 0.0503(17) 0.0125(19) -0.0014(15) 0.0176(18)
O4 0.0439(18) 0.0333(17) 0.0505(19) -0.0012(15) 0.0005(16) -0.0057(16)
O5 0.0347(16) 0.0341(16) 0.0346(15) -0.0039(14) -0.0004(13) 0.0058(13)
O6 0.060(2) 0.0386(19) 0.0552(19) 0.0018(18) -0.0093(17) -0.0120(17)

loop_
_atom_type_symbol
_atom_type_description
_atom_type_scat_dispersion_real
_atom_type_scat_dispersion_imag
_atom_type_scat_source
C C 0.0033 0.0000 'International Tables Vol C Tables 4.2.6.8 and 6.1.1.4'
H H 0.0000 0.0000 'International Tables Vol C Tables 4.2.6.8 and 6.1.1.4'
O O 0.0106 0.0000 'International Tables Vol C Tables 4.2.6.8 and 6.1.1.4'

loop_
_geom_angle_atom_site_label_1
_geom_angle_atom_site_label_2
_geom_angle_atom_site_label_3
_geom_angle
O1 C1 C2 59.3(3)
O1 C1 C9 115.4(4)
C2 C1 C9 129.0(4)
O1 C1 C6 113.8(4)
C2 C1 C6 120.2(3)
C9 C1 C6 108.1(3)
O1 C2 C1 59.9(3)
O1 C2 C3 113.0(4)
C1 C2 C3 117.1(4)
O1 C2 H2 117.9
C1 C2 H2 117.9
C3 C2 H2 117.9
O2 C3 C2 120.3(4)
O2 C3 C4 121.0(4)
C2 C3 C4 118.7(4)
C3 C4 C5 116.9(4)
C3 C4 H4A 108.1
C5 C4 H4A 108.1
C3 C4 H4B 108.1
C5 C4 H4B 108.1
H4A C4 H4B 107.3
C6 C5 C4 111.3(4)
C6 C5 H5A 109.4
C4 C5 H5A 109.4
C6 C5 H5B 109.4
C4 C5 H5B 109.4
H5A C5 H5B 108.0
C1 C6 C7 101.1(3)
C1 C6 C5 110.7(4)
C7 C6 C5 115.2(4)
C1 C6 C19 109.7(4)
C7 C6 C19 107.0(4)
C5 C6 C19 112.4(4)
O3 C7 C6 124.4(4)
O3 C7 C8 125.6(4)
C6 C7 C8 110.0(3)
C7 C8 C9 104.9(3)
C7 C8 C10 115.5(3)
C9 C8 C10 115.0(3)
C7 C8 H8 107.0
C9 C8 H8 107.0
C10 C8 H8 107.0
C1 C9 C8 102.0(3)
C1 C9 H9A 111.4
C8 C9 H9A 111.4
C1 C9 H9B 111.4
C8 C9 H9B 111.4
H9A C9 H9B 109.2
O4 C10 C11 111.4(3)
O4 C10 C15 105.0(3)
C11 C10 C15 112.0(3)
O4 C10 C8 108.8(3)
C11 C10 C8 112.5(3)
C15 C10 C8 106.8(3)
C12 C11 C10 114.9(3)
C12 C11 H11A 108.5
C10 C11 H11A 108.5
C12 C11 H11B 108.5
C10 C11 H11B 108.5
H11A C11 H11B 107.5
C13 C12 C11 111.0(3)
C13 C12 H12A 109.4
C11 C12 H12A 109.4
C13 C12 H12B 109.4
C11 C12 H12B 109.4
H12A C12 H12B 108.0
C14 C13 C12 110.8(3)
C14 C13 C18 100.1(3)
C12 C13 C18 117.6(3)
C14 C13 C20 111.1(4)
C12 C13 C20 111.8(4)
C18 C13 C20 104.8(3)
O5 C14 C15 59.3(2)
O5 C14 C13 113.4(3)
C15 C14 C13 121.7(4)
O5 C14 C16 112.2(3)
C15 C14 C16 130.3(4)
C13 C14 C16 106.8(3)
O5 C15 C14 60.3(3)
O5 C15 C10 112.7(3)
C14 C15 C10 122.2(4)
O5 C15 H15 116.4
C14 C15 H15 116.4
C10 C15 H15 116.4
C14 C16 C17 101.5(3)
C14 C16 H16A 111.5
C17 C16 H16A 111.5
C14 C16 H16B 111.5
C17 C16 H16B 111.5
H16A C16 H16B 109.3
C18 C17 C16 106.2(3)
C18 C17 H17A 110.5
C16 C17 H17A 110.5
C18 C17 H17B 110.5
C16 C17 H17B 110.5
H17A C17 H17B 108.7
O6 C18 C17 125.8(4)
O6 C18 C13 126.1(4)
C17 C18 C13 108.0(4)
C6 C19 H19A 109.5
C6 C19 H19B 109.5
H19A C19 H19B 109.5
C6 C19 H19C 109.5
H19A C19 H19C 109.5
H19B C19 H19C 109.5
C13 C20 H20A 109.5
C13 C20 H20B 109.5
H20A C20 H20B 109.5
C13 C20 H20C 109.5
H20A C20 H20C 109.5
H20B C20 H20C 109.5
C2 O1 C1 60.8(3)
C10 O4 H4 109.5
C15 O5 C14 60.5(3)

loop_
_geom_bond_atom_site_label_1
_geom_bond_atom_site_label_2
_geom_bond_distance
C1 O1 1.445(5)
C1 C2 1.458(6)
C1 C9 1.490(6)
C1 C6 1.502(6)
C2 O1 1.437(5)
C2 C3 1.484(6)
C2 H2 0.9800
C3 O2 1.197(5)
C3 C4 1.502(6)
C4 C5 1.545(6)
C4 H4A 0.9700
C4 H4B 0.9700
C5 C6 1.510(6)
C5 H5A 0.9700
C5 H5B 0.9700
C6 C7 1.503(6)
C6 C19 1.533(7)
C7 O3 1.197(4)
C7 C8 1.509(5)
C8 C9 1.536(6)
C8 C10 1.540(6)
C8 H8 0.9800
C9 H9A 0.9700
C9 H9B 0.9700
C10 O4 1.423(5)
C10 C11 1.522(5)
C10 C15 1.530(5)
C11 C12 1.522(5)
C11 H11A 0.9700
C11 H11B 0.9700
C12 C13 1.513(5)
C12 H12A 0.9700
C12 H12B 0.9700
C13 C14 1.498(6)
C13 C18 1.515(6)
C13 C20 1.543(6)
C14 O5 1.444(5)
C14 C15 1.447(6)
C14 C16 1.501(6)
C15 O5 1.429(5)
C15 H15 0.9800
C16 C17 1.533(6)
C16 H16A 0.9700
C16 H16B 0.9700
C17 C18 1.509(6)
C17 H17A 0.9700
C17 H17B 0.9700
C18 O6 1.207(5)
C19 H19A 0.9600
C19 H19B 0.9600
C19 H19C 0.9600
C20 H20A 0.9600
C20 H20B 0.9600
C20 H20C 0.9600
O4 H4 0.8200

loop_
_geom_hbond_atom_site_label_D
_geom_hbond_atom_site_label_H
_geom_hbond_atom_site_label_A
_geom_hbond_site_symmetry_A
_geom_hbond_distance_DH
_geom_hbond_distance_HA
_geom_hbond_distance_DA
_geom_hbond_angle_DHA
O4 H4 O6 3_545 0.82 2.24 3.005(4) 156
C4 H4A O6 2_564 0.97 2.68 3.600(6) 159

loop_
_cod_related_entry_id
_cod_related_entry_database
_cod_related_entry_code
1 ChemSpider 21174170
